data_4115191
loop_
_publ_author_name
'Hiroyasu Sugiyama'
'Ghazar Aharonian'
'Sandro Gambarotta'
'Glenn P. A. Yap'
'Peter H. M. Budzelaar'

_publ_section_title
;
 Participation of the \a,\a'-Diiminopyridine Ligand System in Reduction of
 the Metal Center during Alkylation
;
_journal_name_full 'Journal of the American Chemical Society'
_journal_page_first 12268
_journal_page_last 12274
_journal_paper_doi 10.1021/ja020485m
_journal_volume 124
_journal_year 2002
_chemical_formula_sum 'C74 H106 Mn2 N6 Si2'
_chemical_formula_weight 1245.71
_chemical_name_systematic
; 
 ? 
;
_space_group_IT_number 14
_symmetry_cell_setting monoclinic
_symmetry_space_group_name_Hall '-P 2ybc'
_symmetry_space_group_name_H-M 'P 1 21/c 1'
_atom_sites_solution_hydrogens geom
_atom_sites_solution_primary direct
_atom_sites_solution_secondary difmap
_audit_creation_method SHELXL-97
_cell_angle_alpha 90.00
_cell_angle_beta 110.800(3)
_cell_angle_gamma 90.00
_cell_formula_units_Z 2
_cell_length_a 17.479(3)
_cell_length_b 12.0607(19)
_cell_length_c 18.368(3)
_cell_measurement_reflns_used 'reflections from 60 data frames'
_cell_measurement_temperature 203(2)
_cell_measurement_theta_max 28.29
_cell_measurement_theta_min 1.47
_cell_volume 3619.8(10)
_computing_cell_refinement 'Bruker SMART'
_computing_data_collection 'Bruker SMART'
_computing_data_reduction 'Bruker SAINT'
_computing_molecular_graphics 'Bruker SHELXTL'
_computing_publication_material 'Bruker SHELXTL'
_computing_structure_refinement 'SHELXL-97 (Sheldrick, 1997)'
_computing_structure_solution 'SHELXS-97 (Sheldrick, 1990)'
_diffrn_ambient_temperature 203(2)
_diffrn_measured_fraction_theta_full 1.000
_diffrn_measured_fraction_theta_max 1.000
_diffrn_measurement_device_type 'CCD area detector'
_diffrn_measurement_method 'phi and omega scans'
_diffrn_radiation_monochromator graphite
_diffrn_radiation_source 'fine-focus sealed tube'
_diffrn_radiation_type MoK\a
_diffrn_radiation_wavelength 0.71073
_diffrn_reflns_av_R_equivalents 0.2622
_diffrn_reflns_av_sigmaI/netI 0.3220
_diffrn_reflns_limit_h_max 16
_diffrn_reflns_limit_h_min -17
_diffrn_reflns_limit_k_max 12
_diffrn_reflns_limit_k_min 0
_diffrn_reflns_limit_l_max 18
_diffrn_reflns_limit_l_min 0
_diffrn_reflns_number 31050
_diffrn_reflns_theta_full 20.81
_diffrn_reflns_theta_max 20.81
_diffrn_reflns_theta_min 1.25
_diffrn_standards_decay_% <1
_diffrn_standards_number '50 standard frames at start and end'
_exptl_absorpt_coefficient_mu 0.425
_exptl_absorpt_correction_T_max 1.000000
_exptl_absorpt_correction_T_min 0.653766
_exptl_absorpt_correction_type multi-scan
_exptl_absorpt_process_details 'Blessing,R., Acta Cryst. (1995) A51 33-38.'
_exptl_crystal_colour brown
_exptl_crystal_density_diffrn 1.143
_exptl_crystal_density_meas 0
_exptl_crystal_description plate
_exptl_crystal_F_000 1340
_exptl_crystal_size_max 0.10
_exptl_crystal_size_mid 0.10
_exptl_crystal_size_min 0.02
_refine_diff_density_max 0.343
_refine_diff_density_min -0.374
_refine_diff_density_rms 0.073
_refine_ls_extinction_method none
_refine_ls_goodness_of_fit_ref 1.088
_refine_ls_hydrogen_treatment mixed
_refine_ls_matrix_type full
_refine_ls_number_parameters 379
_refine_ls_number_reflns 3792
_refine_ls_number_restraints 0
_refine_ls_restrained_S_all 1.088
_refine_ls_R_factor_all 0.1481
_refine_ls_R_factor_gt 0.0818
_refine_ls_shift/su_max 0.000
_refine_ls_shift/su_mean 0.000
_refine_ls_structure_factor_coef Fsqd
_refine_ls_weighting_details 'calc w=1/[\s^2^(Fo^2^)+(0.0600P)^2^+11.2591P] where P=(Fo^2^+2Fc^2^)/3'
_refine_ls_weighting_scheme calc
_refine_ls_wR_factor_gt 0.1541
_refine_ls_wR_factor_ref 0.1849
_reflns_number_gt 2297
_reflns_number_total 3792
_reflns_threshold_expression >2sigma(I)
_cod_data_source_file ja020485m_1.cif
_cod_data_source_block sg2021
_cod_original_cell_volume 3619.9(10)
_cod_database_code 4115191

loop_
_symmetry_equiv_pos_as_xyz
'x, y, z'
'-x, y+1/2, -z+1/2'
'-x, -y, -z'
'x, -y-1/2, z-1/2'

loop_
_atom_site_label
_atom_site_type_symbol
_atom_site_fract_x
_atom_site_fract_y
_atom_site_fract_z
_atom_site_U_iso_or_equiv
_atom_site_adp_type
_atom_site_occupancy
_atom_site_symmetry_multiplicity
_atom_site_calc_flag
_atom_site_refinement_flags
Mn Mn 0.70677(7) 0.12873(11) 0.24314(8) 0.0299(4) Uani 1 1 d .
Si Si 0.80559(16) -0.0278(2) 0.40499(15) 0.0416(8) Uani 1 1 d .
N1 N 0.7935(4) 0.2750(5) 0.2498(4) 0.0275(17) Uani 1 1 d .
N2 N 0.6486(4) 0.2304(5) 0.1486(4) 0.0221(17) Uani 1 1 d .
N3 N 0.6177(4) 0.0199(5) 0.1556(4) 0.0247(18) Uani 1 1 d .
C1 C 0.9425(5) 0.2524(7) 0.2963(5) 0.037(2) Uani 1 1 d .
C2 C 1.0185(5) 0.2634(8) 0.3570(7) 0.048(3) Uani 1 1 d .
H2A H 1.0661 0.2385 0.3494 0.058 Uiso 1 1 calc R
C3 C 1.0247(6) 0.3098(9) 0.4273(7) 0.057(3) Uani 1 1 d .
H3A H 1.0763 0.3172 0.4668 0.068 Uiso 1 1 calc R
C4 C 0.9567(6) 0.3450(8) 0.4399(6) 0.051(3) Uani 1 1 d .
H4A H 0.9621 0.3752 0.4887 0.061 Uiso 1 1 calc R
C5 C 0.8780(5) 0.3374(7) 0.3818(6) 0.039(3) Uani 1 1 d .
C6 C 0.8735(5) 0.2895(7) 0.3107(5) 0.032(2) Uani 1 1 d .
C7 C 0.9384(5) 0.2047(7) 0.2182(6) 0.040(3) Uani 1 1 d .
H7A H 0.8810 0.1827 0.1895 0.048 Uiso 1 1 calc R
C8 C 0.9617(7) 0.2925(9) 0.1689(6) 0.071(3) Uani 1 1 d .
H8A H 0.9271 0.3572 0.1633 0.106 Uiso 1 1 calc R
H8B H 0.9540 0.2621 0.1179 0.106 Uiso 1 1 calc R
H8C H 1.0185 0.3135 0.1946 0.106 Uiso 1 1 calc R
C9 C 0.9917(6) 0.1027(8) 0.2248(6) 0.066(3) Uani 1 1 d .
H9A H 0.9777 0.0469 0.2560 0.099 Uiso 1 1 calc R
H9B H 1.0488 0.1229 0.2494 0.099 Uiso 1 1 calc R
H9C H 0.9824 0.0732 0.1732 0.099 Uiso 1 1 calc R
C10 C 0.8045(6) 0.3794(8) 0.3986(6) 0.053(3) Uani 1 1 d .
H10A H 0.7552 0.3494 0.3576 0.063 Uiso 1 1 calc R
C11 C 0.7984(7) 0.5049(10) 0.3935(7) 0.097(5) Uani 1 1 d .
H11A H 0.7987 0.5288 0.3431 0.146 Uiso 1 1 calc R
H11B H 0.8448 0.5373 0.4344 0.146 Uiso 1 1 calc R
H11C H 0.7481 0.5286 0.3996 0.146 Uiso 1 1 calc R
C12 C 0.8014(6) 0.3409(10) 0.4778(6) 0.074(4) Uani 1 1 d .
H12A H 0.8045 0.2606 0.4807 0.111 Uiso 1 1 calc R
H12B H 0.7505 0.3654 0.4826 0.111 Uiso 1 1 calc R
H12C H 0.8472 0.3724 0.5197 0.111 Uiso 1 1 calc R
C13 C 0.7991(5) 0.4675(7) 0.2039(5) 0.042(3) Uani 1 1 d .
H13A H 0.8512 0.4696 0.2469 0.062 Uiso 1 1 calc R
H13B H 0.7632 0.5239 0.2116 0.062 Uiso 1 1 calc R
H13C H 0.8080 0.4815 0.1555 0.062 Uiso 1 1 calc R
C14 C 0.7609(5) 0.3562(7) 0.2006(5) 0.024(2) Uani 1 1 d .
C15 C 0.6806(5) 0.3308(7) 0.1409(5) 0.028(2) Uani 1 1 d .
C16 C 0.6443(5) 0.3979(7) 0.0776(5) 0.035(2) Uani 1 1 d .
H16A H 0.6674 0.4667 0.0729 0.042 Uiso 1 1 calc R
C17 C 0.5706(5) 0.3606(8) 0.0192(5) 0.038(2) Uani 1 1 d .
H17A H 0.5422 0.4070 -0.0228 0.046 Uiso 1 1 calc R
C18 C 0.5417(5) 0.2578(8) 0.0247(5) 0.037(2) Uani 1 1 d .
H18A H 0.4948 0.2311 -0.0150 0.045 Uiso 1 1 calc R
C19 C 0.5817(5) 0.1916(7) 0.0892(5) 0.026(2) Uani 1 1 d .
C20 C 0.5638(5) 0.0755(7) 0.0959(5) 0.026(2) Uani 1 1 d .
C21 C 0.4903(5) 0.0188(7) 0.0365(4) 0.029(2) Uani 1 1 d .
H21A H 0.4438 0.0700 0.0203 0.035 Uiso 1 1 calc R
H21B H 0.4750 -0.0460 0.0605 0.035 Uiso 1 1 calc R
C22 C 0.5621(5) -0.1452(7) 0.1998(5) 0.031(2) Uani 1 1 d .
C23 C 0.5621(5) -0.2588(8) 0.2057(5) 0.038(3) Uani 1 1 d .
H23A H 0.5298 -0.2926 0.2309 0.046 Uiso 1 1 calc R
C24 C 0.6084(6) -0.3245(8) 0.1755(5) 0.043(3) Uani 1 1 d .
H24A H 0.6065 -0.4020 0.1794 0.052 Uiso 1 1 calc R
C25 C 0.6573(5) -0.2764(7) 0.1396(5) 0.036(2) Uani 1 1 d .
H25A H 0.6893 -0.3217 0.1200 0.044 Uiso 1 1 calc R
C26 C 0.6598(5) -0.1630(7) 0.1322(5) 0.025(2) Uani 1 1 d .
C27 C 0.6117(4) -0.0984(6) 0.1617(4) 0.018(2) Uani 1 1 d .
C28 C 0.5113(5) -0.0769(8) 0.2373(5) 0.042(3) Uani 1 1 d .
H28A H 0.5242 0.0025 0.2338 0.051 Uiso 1 1 calc R
C29 C 0.5311(6) -0.1049(9) 0.3228(5) 0.062(3) Uani 1 1 d .
H29A H 0.5890 -0.0933 0.3511 0.093 Uiso 1 1 calc R
H29B H 0.5174 -0.1818 0.3276 0.093 Uiso 1 1 calc R
H29C H 0.4995 -0.0574 0.3442 0.093 Uiso 1 1 calc R
C30 C 0.4185(5) -0.0931(10) 0.1922(6) 0.071(4) Uani 1 1 d .
H30A H 0.4058 -0.0740 0.1379 0.107 Uiso 1 1 calc R
H30B H 0.3876 -0.0456 0.2144 0.107 Uiso 1 1 calc R
H30C H 0.4039 -0.1699 0.1962 0.107 Uiso 1 1 calc R
C32 C 0.7172(5) -0.1094(7) 0.0959(5) 0.035(2) Uani 1 1 d .
H32A H 0.6910 -0.0400 0.0703 0.042 Uiso 1 1 calc R
C33 C 0.7315(6) -0.1815(9) 0.0342(6) 0.060(3) Uani 1 1 d .
H33A H 0.6793 -0.1997 -0.0056 0.091 Uiso 1 1 calc R
H33B H 0.7591 -0.2492 0.0580 0.091 Uiso 1 1 calc R
H33C H 0.7652 -0.1417 0.0108 0.091 Uiso 1 1 calc R
C34 C 0.7991(5) -0.0778(9) 0.1599(5) 0.056(3) Uani 1 1 d .
H34A H 0.7886 -0.0312 0.1984 0.083 Uiso 1 1 calc R
H34B H 0.8329 -0.0377 0.1368 0.083 Uiso 1 1 calc R
H34C H 0.8274 -0.1445 0.1849 0.083 Uiso 1 1 calc R
C35 C 0.7263(5) 0.0754(8) 0.3570(5) 0.046(3) Uani 1 1 d .
H35A H 0.7384 0.1415 0.3902 0.056 Uiso 1 1 calc R
H35B H 0.6742 0.0458 0.3573 0.056 Uiso 1 1 calc R
C36 C 0.7768(6) -0.1697(7) 0.3642(6) 0.054(3) Uani 1 1 d .
H36A H 0.7249 -0.1906 0.3683 0.081 Uiso 1 1 calc R
H36B H 0.8187 -0.2220 0.3931 0.081 Uiso 1 1 calc R
H36C H 0.7719 -0.1703 0.3099 0.081 Uiso 1 1 calc R
C37 C 0.9065(5) 0.0086(9) 0.3955(6) 0.065(3) Uani 1 1 d .
H37A H 0.9231 0.0821 0.4166 0.097 Uiso 1 1 calc R
H37B H 0.9006 0.0075 0.3409 0.097 Uiso 1 1 calc R
H37C H 0.9476 -0.0450 0.4239 0.097 Uiso 1 1 calc R
C38 C 0.8248(7) -0.0317(9) 0.5125(5) 0.071(3) Uani 1 1 d .
H38A H 0.7742 -0.0496 0.5205 0.107 Uiso 1 1 calc R
H38B H 0.8443 0.0402 0.5352 0.107 Uiso 1 1 calc R
H38C H 0.8656 -0.0877 0.5371 0.107 Uiso 1 1 calc R

loop_
_atom_site_aniso_label
_atom_site_aniso_U_11
_atom_site_aniso_U_22
_atom_site_aniso_U_33
_atom_site_aniso_U_23
_atom_site_aniso_U_13
_atom_site_aniso_U_12
Mn 0.0249(7) 0.0284(8) 0.0267(8) 0.0002(7) -0.0028(6) 0.0000(7)
Si 0.0449(17) 0.0415(17) 0.0304(17) 0.0065(14) 0.0035(13) -0.0043(14)
N1 0.021(4) 0.018(4) 0.037(5) -0.004(4) 0.003(4) -0.007(3)
N2 0.023(4) 0.017(4) 0.017(4) 0.004(3) -0.004(4) 0.001(3)
N3 0.017(4) 0.025(5) 0.022(4) 0.000(4) -0.005(3) 0.003(3)
C1 0.020(6) 0.037(6) 0.045(7) 0.006(5) -0.001(5) 0.002(4)
C2 0.021(6) 0.046(7) 0.067(8) 0.013(6) 0.003(6) -0.004(5)
C3 0.026(7) 0.064(8) 0.053(8) -0.004(7) -0.021(6) -0.015(6)
C4 0.041(7) 0.052(7) 0.042(7) -0.009(5) -0.008(6) -0.011(6)
C5 0.027(6) 0.029(6) 0.051(7) -0.006(5) 0.001(5) 0.000(4)
C6 0.027(6) 0.024(6) 0.035(6) -0.003(5) -0.003(5) -0.007(4)
C7 0.014(5) 0.043(7) 0.056(7) -0.003(6) 0.003(5) 0.003(4)
C8 0.083(9) 0.064(8) 0.065(8) 0.013(7) 0.026(7) 0.005(7)
C9 0.060(7) 0.067(8) 0.083(9) 0.005(7) 0.041(7) 0.019(6)
C10 0.047(7) 0.049(7) 0.045(7) -0.018(6) -0.004(5) 0.003(6)
C11 0.091(10) 0.082(11) 0.105(11) -0.034(8) 0.017(8) 0.030(8)
C12 0.068(8) 0.097(10) 0.049(8) -0.033(7) 0.011(6) -0.006(7)
C13 0.030(5) 0.032(6) 0.047(6) 0.007(5) -0.006(5) -0.007(5)
C14 0.026(5) 0.021(5) 0.023(5) 0.002(5) 0.007(4) -0.005(4)
C15 0.027(5) 0.025(6) 0.017(5) 0.008(4) -0.008(4) 0.005(4)
C16 0.038(6) 0.021(6) 0.040(6) 0.004(5) 0.005(5) -0.009(4)
C17 0.048(6) 0.031(6) 0.023(6) 0.005(5) -0.004(5) 0.006(5)
C18 0.031(5) 0.034(7) 0.034(6) -0.001(5) -0.005(5) -0.003(5)
C19 0.020(5) 0.035(6) 0.013(5) 0.004(5) -0.004(4) -0.001(4)
C20 0.026(5) 0.023(5) 0.026(6) -0.002(5) 0.005(5) -0.005(4)
C21 0.022(5) 0.024(5) 0.029(6) -0.002(4) -0.008(4) -0.002(4)
C22 0.033(5) 0.019(6) 0.029(5) 0.002(5) -0.003(4) -0.006(4)
C23 0.033(6) 0.044(7) 0.039(6) 0.005(5) 0.013(5) -0.010(5)
C24 0.053(7) 0.021(6) 0.048(7) -0.003(5) 0.006(6) -0.011(5)
C25 0.044(6) 0.017(6) 0.043(6) 0.000(5) 0.010(5) 0.011(5)
C26 0.021(5) 0.024(6) 0.024(5) -0.009(4) -0.001(4) 0.006(4)
C27 0.022(5) 0.009(5) 0.018(5) -0.004(4) 0.000(4) -0.007(4)
C28 0.031(6) 0.058(7) 0.047(7) -0.007(5) 0.026(5) 0.004(5)
C29 0.048(6) 0.095(9) 0.046(7) -0.011(7) 0.022(5) -0.005(6)
C30 0.030(6) 0.124(11) 0.065(8) -0.013(7) 0.024(6) 0.008(6)
C32 0.031(5) 0.036(6) 0.038(6) 0.001(5) 0.010(5) 0.003(5)
C33 0.056(7) 0.072(8) 0.057(7) -0.009(6) 0.025(6) 0.006(6)
C34 0.030(6) 0.083(8) 0.049(7) -0.012(6) 0.008(5) -0.005(5)
C35 0.048(6) 0.048(6) 0.038(6) -0.004(5) 0.009(5) -0.005(5)
C36 0.062(7) 0.050(7) 0.042(7) 0.005(5) 0.009(6) -0.002(5)
C37 0.046(6) 0.072(8) 0.057(8) 0.017(6) -0.004(6) -0.005(6)
C38 0.098(9) 0.065(8) 0.041(7) 0.011(6) 0.013(6) 0.009(7)

loop_
_atom_type_symbol
_atom_type_description
_atom_type_scat_dispersion_real
_atom_type_scat_dispersion_imag
_atom_type_scat_source
C C 0.0033 0.0016 'International Tables Vol C Tables 4.2.6.8 and 6.1.1.4'
H H 0.0000 0.0000 'International Tables Vol C Tables 4.2.6.8 and 6.1.1.4'
N N 0.0061 0.0033 'International Tables Vol C Tables 4.2.6.8 and 6.1.1.4'
Si Si 0.0817 0.0704 'International Tables Vol C Tables 4.2.6.8 and 6.1.1.4'
Mn Mn 0.3368 0.7283 'International Tables Vol C Tables 4.2.6.8 and 6.1.1.4'

loop_
_geom_angle_atom_site_label_1
_geom_angle_atom_site_label_2
_geom_angle_atom_site_label_3
_geom_angle
_geom_angle_site_symmetry_3
N2 Mn C35 151.0(3) .
N2 Mn N3 74.6(2) .
C35 Mn N3 111.4(3) .
N2 Mn N1 73.1(3) .
C35 Mn N1 108.1(3) .
N3 Mn N1 140.3(3) .
C35 Si C36 112.3(4) .
C35 Si C38 110.0(5) .
C36 Si C38 108.7(5) .
C35 Si C37 111.6(4) .
C36 Si C37 107.7(5) .
C38 Si C37 106.2(5) .
C14 N1 C6 120.0(6) .
C14 N1 Mn 114.7(5) .
C6 N1 Mn 124.5(5) .
C19 N2 C15 119.2(6) .
C19 N2 Mn 119.5(5) .
C15 N2 Mn 121.0(5) .
C20 N3 C27 120.6(6) .
C20 N3 Mn 113.8(5) .
C27 N3 Mn 125.5(5) .
C6 C1 C2 117.2(9) .
C6 C1 C7 123.0(8) .
C2 C1 C7 119.7(9) .
C3 C2 C1 121.3(10) .
C4 C3 C2 120.4(9) .
C3 C4 C5 121.8(10) .
C6 C5 C4 116.6(9) .
C6 C5 C10 123.8(8) .
C4 C5 C10 119.6(9) .
C1 C6 C5 122.7(8) .
C1 C6 N1 118.2(8) .
C5 C6 N1 119.0(8) .
C9 C7 C1 114.1(8) .
C9 C7 C8 108.8(8) .
C1 C7 C8 111.1(8) .
C5 C10 C11 111.5(9) .
C5 C10 C12 114.1(8) .
C11 C10 C12 109.5(9) .
N1 C14 C15 114.9(7) .
N1 C14 C13 124.3(7) .
C15 C14 C13 120.8(7) .
N2 C15 C16 121.9(7) .
N2 C15 C14 115.2(7) .
C16 C15 C14 122.6(8) .
C15 C16 C17 118.3(8) .
C18 C17 C16 119.6(8) .
C17 C18 C19 119.9(8) .
N2 C19 C18 120.8(8) .
N2 C19 C20 114.3(7) .
C18 C19 C20 124.5(8) .
N3 C20 C19 116.2(7) .
N3 C20 C21 122.0(7) .
C19 C20 C21 121.8(7) .
C20 C21 C21 111.2(8) 3_655
C23 C22 C27 117.1(8) .
C23 C22 C28 118.8(8) .
C27 C22 C28 124.1(8) .
C22 C23 C24 121.5(9) .
C25 C24 C23 120.2(9) .
C24 C25 C26 120.8(9) .
C25 C26 C27 118.2(8) .
C25 C26 C32 120.8(8) .
C27 C26 C32 120.9(7) .
C26 C27 C22 122.2(7) .
C26 C27 N3 117.1(7) .
C22 C27 N3 120.6(7) .
C29 C28 C22 112.7(8) .
C29 C28 C30 109.6(7) .
C22 C28 C30 110.7(7) .
C33 C32 C26 113.0(7) .
C33 C32 C34 110.9(7) .
C26 C32 C34 110.3(7) .
Si C35 Mn 120.9(5) .

loop_
_geom_bond_atom_site_label_1
_geom_bond_atom_site_label_2
_geom_bond_distance
_geom_bond_site_symmetry_2
Mn N2 2.073(6) .
Mn C35 2.097(9) .
Mn N3 2.226(6) .
Mn N1 2.301(6) .
Si C35 1.839(9) .
Si C36 1.864(9) .
Si C38 1.882(10) .
Si C37 1.885(10) .
N1 C14 1.317(9) .
N1 C6 1.458(10) .
N2 C19 1.367(9) .
N2 C15 1.362(9) .
N3 C20 1.344(9) .
N3 C27 1.438(9) .
C1 C6 1.397(12) .
C1 C2 1.405(12) .
C1 C7 1.525(12) .
C2 C3 1.376(13) .
C3 C4 1.358(13) .
C4 C5 1.413(12) .
C5 C6 1.403(12) .
C5 C10 1.513(13) .
C7 C9 1.521(12) .
C7 C8 1.538(13) .
C10 C11 1.517(14) .
C10 C12 1.545(14) .
C13 C14 1.491(11) .
C14 C15 1.474(11) .
C15 C16 1.374(11) .
C16 C17 1.424(11) .
C17 C18 1.357(11) .
C18 C19 1.394(11) .
C19 C20 1.450(11) .
C20 C21 1.521(10) .
C21 C21 1.562(15) 3_655
C22 C23 1.374(12) .
C22 C27 1.412(11) .
C22 C28 1.542(12) .
C23 C24 1.382(12) .
C24 C25 1.378(12) .
C25 C26 1.378(11) .
C26 C27 1.389(10) .
C26 C32 1.530(11) .
C28 C29 1.521(12) .
C28 C30 1.549(12) .
C32 C33 1.519(12) .
C32 C34 1.543(11) .
